data_7714509
loop_
_publ_author_name
'Hsu, Han-Fang'
'Liu, Guan-Lin'
'Su, Yu-Chia'
'Ko, Bao-Tsan'

_publ_section_title
;
 Bimetallic nickel complexes containing imidazole-based phenolate ligands
 as efficient catalysts for the copolymerization of carbon dioxide with
 epoxides.
;
_journal_issue 1
_journal_name_full 'Dalton transactions (Cambridge, England : 2003)'
_journal_page_first 299
_journal_page_last 314
_journal_paper_doi 10.1039/d3dt03084a
_journal_volume 53
_journal_year 2023
_chemical_formula_moiety 'C68 H66 N6 Ni2 O7'
_chemical_formula_sum 'C68 H66 N6 Ni2 O7'
_chemical_formula_weight 1196.68
_space_group_crystal_system trigonal
_space_group_IT_number 148
_space_group_name_Hall '-R 3'
_space_group_name_H-M_alt 'R -3 :H'
_atom_sites_solution_hydrogens mixed
_atom_sites_solution_primary direct
_audit_creation_date 2023-08-18
_audit_creation_method
;
Olex2 1.2-ac3
(compiled 2017.08.10 svn.r3458 for OlexSys, GUI svn.r5381)
;
_audit_update_record
;
2023-09-06 deposited with the CCDC.	2023-11-17 downloaded from the CCDC.
;
_cell_angle_alpha 90
_cell_angle_beta 90
_cell_angle_gamma 120
_cell_formula_units_Z 18
_cell_length_a 38.1705(19)
_cell_length_b 38.1705(19)
_cell_length_c 22.8167(10)
_cell_measurement_reflns_used 9674
_cell_measurement_temperature 181(2)
_cell_measurement_theta_max 27.69
_cell_measurement_theta_min 2.62
_cell_volume 28790(2)
_computing_cell_refinement 'SAINT V8.40A (?, 2016)'
_computing_data_reduction 'SAINT V8.40A (?, 2016)'
_computing_molecular_graphics 'Olex2 (Dolomanov et al., 2009)'
_computing_publication_material 'Olex2 (Dolomanov et al., 2009)'
_computing_structure_refinement 'ShelXL (Sheldrick, 2015)'
_computing_structure_solution 'ShelXS (Sheldrick, 2008)'
_diffrn_ambient_temperature 181.0
_diffrn_measured_fraction_theta_full 0.997
_diffrn_measured_fraction_theta_max 0.998
_diffrn_measurement_device_type 'Bruker APEX-II CCD'
_diffrn_measurement_method '\f and \w scans'
_diffrn_radiation_type MoK\a
_diffrn_radiation_wavelength 0.71073
_diffrn_reflns_av_R_equivalents 0.0939
_diffrn_reflns_av_unetI/netI 0.0371
_diffrn_reflns_Laue_measured_fraction_full 0.997
_diffrn_reflns_Laue_measured_fraction_max 0.998
_diffrn_reflns_limit_h_max 47
_diffrn_reflns_limit_h_min -45
_diffrn_reflns_limit_k_max 47
_diffrn_reflns_limit_k_min -47
_diffrn_reflns_limit_l_max 28
_diffrn_reflns_limit_l_min -28
_diffrn_reflns_number 155251
_diffrn_reflns_point_group_measured_fraction_full 0.997
_diffrn_reflns_point_group_measured_fraction_max 0.998
_diffrn_reflns_theta_full 25.242
_diffrn_reflns_theta_max 26.499
_diffrn_reflns_theta_min 2.394
_diffrn_standards_number 0
_exptl_absorpt_coefficient_mu 0.644
_exptl_absorpt_correction_T_max 0.7455
_exptl_absorpt_correction_T_min 0.5155
_exptl_absorpt_correction_type multi-scan
_exptl_absorpt_process_details
;
SADABS-2016/2 (Bruker,2016/2) was used for absorption correction.
wR2(int) was 0.1416 before and 0.0993 after correction.
The Ratio of minimum to maximum transmission is 0.6915.
The \l/2 correction factor is Not present.
;
_exptl_crystal_colour green
_exptl_crystal_colour_primary green
_exptl_crystal_density_diffrn 1.242
_exptl_crystal_description CUBE
_exptl_crystal_F_000 11304
_exptl_crystal_size_max 0.52
_exptl_crystal_size_mid 0.33
_exptl_crystal_size_min 0.28
_refine_diff_density_max 1.365
_refine_diff_density_min -0.727
_refine_diff_density_rms 0.099
_refine_ls_extinction_method none
_refine_ls_goodness_of_fit_ref 1.079
_refine_ls_hydrogen_treatment constr
_refine_ls_matrix_type full
_refine_ls_number_parameters 764
_refine_ls_number_reflns 13242
_refine_ls_number_restraints 26
_refine_ls_restrained_S_all 1.079
_refine_ls_R_factor_all 0.1003
_refine_ls_R_factor_gt 0.0609
_refine_ls_shift/su_max 0.001
_refine_ls_shift/su_mean 0.000
_refine_ls_structure_factor_coef Fsqd
_refine_ls_weighting_details 'w=1/[\s^2^(Fo^2^)+(0.1099P)^2^+115.7863P] where P=(Fo^2^+2Fc^2^)/3'
_refine_ls_weighting_scheme calc
_refine_ls_wR_factor_gt 0.1631
_refine_ls_wR_factor_ref 0.1981
_reflns_Friedel_coverage 0.000
_reflns_number_gt 9249
_reflns_number_total 13242
_reflns_threshold_expression 'I > 2\s(I)'
_cod_data_source_file d3dt03084a2.cif
_cod_data_source_block et2cni_oac
_cod_depositor_comments 'Adding full bibliography for 7714500--7714509.cif.'
_cod_original_cell_volume 28790(3)
_cod_original_sg_symbol_H-M 'R -3'
_cod_database_code 7714509
_shelx_shelxl_version_number 2018/3
_shelx_space_group_comment
;
The symmetry employed for this shelxl refinement is uniquely defined
by the following loop, which should always be used as a source of
symmetry information in preference to the above space-group names.
They are only intended as comments.
;
_shelx_estimated_absorpt_t_max 0.840
_shelx_estimated_absorpt_t_min 0.730
_olex2_refinement_description
;
1. Fixed Uiso
 At 1.2 times of:
  All C(H) groups, All C(H,H) groups
 At 1.5 times of:
  All C(H,H,H) groups, All O(H,H) groups
2. Restrained distances
 C42-C41 \\sim C42A-C41A
 with sigma of 0.02
 N6-C41A \\sim N6-C41
 with sigma of 0.02
3. Uiso/Uaniso restraints and constraints
Uanis(C42) \\sim Ueq, Uanis(C42A) \\sim Ueq: with sigma of 0.01 and sigma for
terminal atoms of 0.02
Uanis(C41A) \\sim Ueq, Uanis(C41) \\sim Ueq: with sigma of 0.01 and sigma for
terminal atoms of 0.02
Uanis(C41) = Uanis(C41A)
Uanis(C42) = Uanis(C42A)
4. Others
 Sof(C42A)=Sof(H42D)=Sof(H42E)=Sof(H42F)=1-FVAR(1)
 Sof(C42)=Sof(H42A)=Sof(H42B)=Sof(H42C)=FVAR(1)
 Sof(C41A)=Sof(H41C)=Sof(H41D)=1-FVAR(2)
 Sof(C41)=Sof(H41A)=Sof(H41B)=FVAR(2)
5.a Rotating group:
 O5(H5A,H5B)
5.b Secondary CH2 refined with riding coordinates:
 C7(H7A,H7B), C8(H8A,H8B), C9(H9A,H9B), C10(H10A,H10B), C39(H39A,H39B),
 C41(H41A,H41B), C41A(H41C,H41D)
5.c Aromatic/amide H refined with riding coordinates:
 C3(H3), C5(H5), C14(H14), C16(H16), C17(H17), C18(H18), C19(H19), C20(H20),
 C21(H21), C26(H26), C27(H27), C28(H28), C29(H29), C30(H30), C32(H32), C33(H33),
  C34(H34), C35(H35), C36(H36), C47(H47), C48(H48), C49(H49), C50(H50),
 C51(H51), C54(H54), C55(H55), C56(H56), C57(H57), C58(H58), C60(H60), C61(H61),
  C62(H62), C63(H63), C64(H64)
5.d Idealised Me refined as rotating group:
 C38(H38A,H38B,H38C), C40(H40A,H40B,H40C), C42(H42A,H42B,H42C), C42A(H42D,H42E,
 H42F), C43(H43A,H43B,H43C), C66(H66A,H66B,H66C), C68(H68A,H68B,H68C)
;
_olex2_submission_special_instructions 'No special instructions were received'

loop_
_space_group_symop_operation_xyz
'x, y, z'
'-y, x-y, z'
'-x+y, -x, z'
'x+2/3, y+1/3, z+1/3'
'-y+2/3, x-y+1/3, z+1/3'
'-x+y+2/3, -x+1/3, z+1/3'
'x+1/3, y+2/3, z+2/3'
'-y+1/3, x-y+2/3, z+2/3'
'-x+y+1/3, -x+2/3, z+2/3'
'-x, -y, -z'
'y, -x+y, -z'
'x-y, x, -z'
'-x+2/3, -y+1/3, -z+1/3'
'y+2/3, -x+y+1/3, -z+1/3'
'x-y+2/3, x+1/3, -z+1/3'
'-x+1/3, -y+2/3, -z+2/3'
'y+1/3, -x+y+2/3, -z+2/3'
'x-y+1/3, x+2/3, -z+2/3'

loop_
_atom_site_label
_atom_site_type_symbol
_atom_site_fract_x
_atom_site_fract_y
_atom_site_fract_z
_atom_site_U_iso_or_equiv
_atom_site_adp_type
_atom_site_occupancy
_atom_site_site_symmetry_order
_atom_site_calc_flag
_atom_site_refinement_flags_posn
_atom_site_refinement_flags_adp
_atom_site_refinement_flags_occupancy
_atom_site_disorder_assembly
_atom_site_disorder_group
Ni1 Ni 0.47670(2) 0.37535(2) 0.74496(2) 0.02981(14) Uani 1 1 d . . . . .
Ni2 Ni 0.49333(2) 0.36298(2) 0.61383(2) 0.02704(13) Uani 1 1 d . . . . .
O1 O 0.49060(7) 0.33938(8) 0.69523(10) 0.0277(5) Uani 1 1 d . . . . .
O2 O 0.49293(8) 0.40528(8) 0.66607(10) 0.0298(5) Uani 1 1 d . . . . .
O3 O 0.45095(8) 0.33638(9) 0.81568(11) 0.0366(6) Uani 1 1 d . . . . .
O4 O 0.39418(13) 0.28412(13) 0.77857(16) 0.0792(13) Uani 1 1 d . . . . .
O5 O 0.41788(9) 0.34989(11) 0.71194(12) 0.0487(8) Uani 1 1 d . . . . .
H5A H 0.426426 0.358711 0.683163 0.073 Uiso 1 1 d GR . . . .
H5B H 0.402376 0.326008 0.727999 0.073 Uiso 1 1 d GR . . . .
O6 O 0.42862(9) 0.33485(10) 0.59857(12) 0.0452(7) Uani 1 1 d . . . . .
O7 O 0.47221(10) 0.38523(10) 0.54486(11) 0.0415(7) Uani 1 1 d . . . . .
N1 N 0.48991(9) 0.31057(9) 0.57880(12) 0.0266(6) Uani 1 1 d . . . . .
N2 N 0.47941(9) 0.24858(9) 0.59255(13) 0.0300(6) Uani 1 1 d . . . . .
N3 N 0.55489(9) 0.40834(9) 0.58985(12) 0.0270(6) Uani 1 1 d . . . . .
N4 N 0.57339(9) 0.45740(9) 0.52434(12) 0.0254(6) Uani 1 1 d . . . . .
N5 N 0.53442(9) 0.39956(9) 0.78439(12) 0.0270(6) Uani 1 1 d . . . . .
N6 N 0.47524(11) 0.42460(11) 0.78691(13) 0.0377(8) Uani 1 1 d D . . . .
C1 C 0.51573(10) 0.32588(10) 0.70870(14) 0.0244(7) Uani 1 1 d . . . . .
C2 C 0.51870(10) 0.29841(10) 0.67061(14) 0.0261(7) Uani 1 1 d . . . . .
C3 C 0.54522(10) 0.28433(11) 0.68266(15) 0.0275(7) Uani 1 1 d . . . . .
H3 H 0.546018 0.265118 0.657046 0.033 Uiso 1 1 calc R . . . .
C4 C 0.57063(10) 0.29764(11) 0.73127(15) 0.0283(7) Uani 1 1 d . . . . .
C5 C 0.56788(10) 0.32488(11) 0.76818(15) 0.0274(7) Uani 1 1 d . . . . .
H5 H 0.585413 0.334743 0.801127 0.033 Uiso 1 1 calc R . . . .
C6 C 0.54074(10) 0.33847(10) 0.75935(14) 0.0257(7) Uani 1 1 d . . . . .
C7 C 0.53818(11) 0.36481(11) 0.80665(14) 0.0291(7) Uani 1 1 d . . . . .
H7A H 0.514545 0.347800 0.831849 0.035 Uiso 1 1 calc R . . . .
H7B H 0.562694 0.375482 0.831430 0.035 Uiso 1 1 calc R . . . .
C8 C 0.53148(12) 0.42227(13) 0.83527(15) 0.0340(8) Uani 1 1 d . . . . .
H8A H 0.558523 0.438902 0.853189 0.041 Uiso 1 1 calc R . . . .
H8B H 0.513200 0.403061 0.865223 0.041 Uiso 1 1 calc R . . . .
C9 C 0.51529(13) 0.44935(14) 0.81506(17) 0.0395(9) Uani 1 1 d . . . . .
H9A H 0.512703 0.464022 0.849050 0.047 Uiso 1 1 calc R . . . .
H9B H 0.534383 0.469568 0.786796 0.047 Uiso 1 1 calc R . . . .
C10 C 0.46799(14) 0.44793(15) 0.73992(16) 0.0409(10) Uani 1 1 d . . . . .
H10A H 0.442766 0.429229 0.718861 0.049 Uiso 1 1 calc R . . . .
H10B H 0.463797 0.468886 0.758828 0.049 Uiso 1 1 calc R . . . .
C11 C 0.50168(13) 0.46810(13) 0.69592(16) 0.0363(9) Uani 1 1 d . . . . .
C12 C 0.51183(12) 0.44481(12) 0.65894(15) 0.0297(8) Uani 1 1 d . . . . .
C13 C 0.54287(12) 0.46532(11) 0.61669(14) 0.0290(8) Uani 1 1 d . . . . .
C14 C 0.56367(13) 0.50761(12) 0.61464(15) 0.0336(8) Uani 1 1 d . . . . .
H14 H 0.585476 0.521036 0.587848 0.040 Uiso 1 1 calc R . . . .
C15 C 0.55353(14) 0.53064(13) 0.65044(17) 0.0404(9) Uani 1 1 d . . . . .
C16 C 0.52232(14) 0.51006(14) 0.69055(16) 0.0412(10) Uani 1 1 d . . . . .
H16 H 0.514792 0.525247 0.715245 0.049 Uiso 1 1 calc R . . . .
C17 C 0.48424(11) 0.34128(12) 0.45631(15) 0.0305(8) Uani 1 1 d . . . . .
H17 H 0.507928 0.359212 0.477569 0.037 Uiso 1 1 calc R . . . .
C18 C 0.47482(13) 0.35462(13) 0.40524(17) 0.0369(8) Uani 1 1 d . . . . .
H18 H 0.491611 0.381659 0.392226 0.044 Uiso 1 1 calc R . . . .
C19 C 0.44079(12) 0.32828(13) 0.37340(17) 0.0386(9) Uani 1 1 d . . . . .
H19 H 0.434379 0.337183 0.338224 0.046 Uiso 1 1 calc R . . . .
C20 C 0.41633(12) 0.28935(13) 0.39258(18) 0.0411(10) Uani 1 1 d . . . . .
H20 H 0.393217 0.271224 0.370414 0.049 Uiso 1 1 calc R . . . .
C21 C 0.42533(12) 0.27653(13) 0.44412(17) 0.0385(9) Uani 1 1 d . . . . .
H21 H 0.407833 0.249746 0.457563 0.046 Uiso 1 1 calc R . . . .
C22 C 0.45961(11) 0.30217(12) 0.47679(15) 0.0290(7) Uani 1 1 d . . . . .
C23 C 0.46969(11) 0.28676(11) 0.52989(15) 0.0294(7) Uani 1 1 d . . . . .
C24 C 0.46288(12) 0.24860(12) 0.53835(15) 0.0320(8) Uani 1 1 d . . . . .
C25 C 0.44255(14) 0.21091(13) 0.50357(17) 0.0402(9) Uani 1 1 d . . . . .
C26 C 0.46269(17) 0.20573(16) 0.45641(19) 0.0536(12) Uani 1 1 d . . . . .
H26 H 0.488630 0.227106 0.445292 0.064 Uiso 1 1 calc R . . . .
C27 C 0.4452(2) 0.1696(2) 0.4256(2) 0.0748(18) Uani 1 1 d . . . . .
H27 H 0.459090 0.166230 0.393569 0.090 Uiso 1 1 calc R . . . .
C28 C 0.4081(2) 0.1391(2) 0.4415(3) 0.075(2) Uani 1 1 d . . . . .
H28 H 0.396141 0.114451 0.420201 0.090 Uiso 1 1 calc R . . . .
C29 C 0.38750(19) 0.14340(16) 0.4877(3) 0.0662(16) Uani 1 1 d . . . . .
H29 H 0.361506 0.121790 0.498058 0.079 Uiso 1 1 calc R . . . .
C30 C 0.40492(15) 0.17979(14) 0.5196(2) 0.0532(12) Uani 1 1 d . . . . .
H30 H 0.390943 0.182880 0.551843 0.064 Uiso 1 1 calc R . . . .
C31 C 0.47835(12) 0.21336(11) 0.61662(15) 0.0321(8) Uani 1 1 d . . . . .
C32 C 0.50249(14) 0.19988(13) 0.59142(18) 0.0413(9) Uani 1 1 d . . . . .
H32 H 0.520483 0.214758 0.560480 0.050 Uiso 1 1 calc R . . . .
C33 C 0.50027(17) 0.16468(16) 0.6115(2) 0.0530(12) Uani 1 1 d . . . . .
H33 H 0.516787 0.155323 0.594400 0.064 Uiso 1 1 calc R . . . .
C34 C 0.47417(19) 0.14318(15) 0.6563(2) 0.0576(14) Uani 1 1 d . . . . .
H34 H 0.472640 0.118989 0.670189 0.069 Uiso 1 1 calc R . . . .
C35 C 0.45010(18) 0.15694(14) 0.68105(19) 0.0552(13) Uani 1 1 d . . . . .
H35 H 0.432040 0.141871 0.711821 0.066 Uiso 1 1 calc R . . . .
C36 C 0.45186(14) 0.19227(12) 0.66181(17) 0.0398(9) Uani 1 1 d . . . . .
H36 H 0.435433 0.201687 0.679064 0.048 Uiso 1 1 calc R . . . .
C37 C 0.49571(10) 0.28653(11) 0.61542(14) 0.0254(7) Uani 1 1 d . . . . .
C38 C 0.60120(12) 0.28412(12) 0.74073(17) 0.0356(8) Uani 1 1 d . . . . .
H38A H 0.587060 0.254935 0.748258 0.053 Uiso 1 1 calc GR . . . .
H38B H 0.618313 0.298502 0.774418 0.053 Uiso 1 1 calc GR . . . .
H38C H 0.618078 0.290132 0.705653 0.053 Uiso 1 1 calc GR . . . .
C39 C 0.56867(11) 0.42546(11) 0.74464(15) 0.0292(7) Uani 1 1 d . . . . .
H39A H 0.565708 0.448697 0.732234 0.035 Uiso 1 1 calc R . . . .
H39B H 0.566381 0.409594 0.709073 0.035 Uiso 1 1 calc R . . . .
C40 C 0.61064(12) 0.44169(13) 0.76984(18) 0.0391(9) Uani 1 1 d . . . . .
H40A H 0.630816 0.459048 0.740806 0.059 Uiso 1 1 calc GR . . . .
H40B H 0.614835 0.419085 0.779824 0.059 Uiso 1 1 calc GR . . . .
H40C H 0.613472 0.457470 0.805204 0.059 Uiso 1 1 calc GR . . . .
C41 C 0.4406(3) 0.4077(4) 0.8298(4) 0.037(2) Uani 0.71(3) 1 d D U P A 1
H41A H 0.443279 0.388272 0.855601 0.045 Uiso 0.71(3) 1 calc R . P A 1
H41B H 0.415127 0.392196 0.807459 0.045 Uiso 0.71(3) 1 calc R . P A 1
C41A C 0.4485(5) 0.4202(9) 0.8366(9) 0.037(2) Uani 0.29(3) 1 d D U P A 2
H41C H 0.451324 0.446760 0.846328 0.045 Uiso 0.29(3) 1 calc R . P A 2
H41D H 0.456179 0.410145 0.871512 0.045 Uiso 0.29(3) 1 calc R . P A 2
C42 C 0.4368(3) 0.4388(3) 0.8690(3) 0.062(2) Uani 0.653(8) 1 d D U P A 1
H42A H 0.430899 0.456270 0.844490 0.093 Uiso 0.653(8) 1 calc GR . P A 1
H42B H 0.462260 0.455306 0.890094 0.093 Uiso 0.653(8) 1 calc GR . P A 1
H42C H 0.414822 0.424408 0.897297 0.093 Uiso 0.653(8) 1 calc GR . P A 1
C42A C 0.4043(5) 0.3899(5) 0.8191(6) 0.062(2) Uani 0.347(8) 1 d D U P A 2
H42D H 0.401237 0.390766 0.776590 0.093 Uiso 0.347(8) 1 calc GR . P A 2
H42E H 0.386069 0.397298 0.838871 0.093 Uiso 0.347(8) 1 calc GR . P A 2
H42F H 0.397504 0.362557 0.830886 0.093 Uiso 0.347(8) 1 calc GR . P A 2
C43 C 0.57540(18) 0.57621(15) 0.6452(2) 0.0583(13) Uani 1 1 d . . . . .
H43A H 0.599773 0.585345 0.621297 0.087 Uiso 1 1 calc GR . . . .
H43B H 0.583042 0.588308 0.684326 0.087 Uiso 1 1 calc GR . . . .
H43C H 0.557560 0.584518 0.626600 0.087 Uiso 1 1 calc GR . . . .
C44 C 0.55549(11) 0.44294(11) 0.57790(14) 0.0270(7) Uani 1 1 d . . . . .
C45 C 0.57425(10) 0.40152(11) 0.54324(14) 0.0249(7) Uani 1 1 d . . . . .
C46 C 0.58250(10) 0.36765(10) 0.54144(15) 0.0257(7) Uani 1 1 d . . . . .
C47 C 0.59829(11) 0.35818(11) 0.58934(16) 0.0302(8) Uani 1 1 d . . . . .
H47 H 0.602194 0.372315 0.625201 0.036 Uiso 1 1 calc R . . . .
C48 C 0.60853(11) 0.32789(12) 0.58524(18) 0.0361(9) Uani 1 1 d . . . . .
H48 H 0.619688 0.321782 0.618243 0.043 Uiso 1 1 calc R . . . .
C49 C 0.60260(13) 0.30687(13) 0.5339(2) 0.0427(10) Uani 1 1 d . . . . .
H49 H 0.609587 0.286271 0.531364 0.051 Uiso 1 1 calc R . . . .
C50 C 0.58652(14) 0.31580(14) 0.4863(2) 0.0465(11) Uani 1 1 d . . . . .
H50 H 0.581980 0.300991 0.450934 0.056 Uiso 1 1 calc R . . . .
C51 C 0.57685(13) 0.34617(13) 0.48936(17) 0.0382(9) Uani 1 1 d . . . . .
H51 H 0.566302 0.352488 0.455830 0.046 Uiso 1 1 calc R . . . .
C52 C 0.58551(11) 0.43116(11) 0.50212(14) 0.0256(7) Uani 1 1 d . . . . .
C53 C 0.60656(11) 0.43757(11) 0.44539(15) 0.0282(7) Uani 1 1 d . . . . .
C54 C 0.64287(13) 0.43810(14) 0.44257(18) 0.0417(10) Uani 1 1 d . . . . .
H54 H 0.654777 0.435047 0.477334 0.050 Uiso 1 1 calc R . . . .
C55 C 0.66226(16) 0.44311(17) 0.3886(2) 0.0553(13) Uani 1 1 d . . . . .
H55 H 0.687174 0.443215 0.386888 0.066 Uiso 1 1 calc R . . . .
C56 C 0.64568(17) 0.44785(16) 0.3385(2) 0.0576(13) Uani 1 1 d . . . . .
H56 H 0.658948 0.451176 0.301979 0.069 Uiso 1 1 calc R . . . .
C57 C 0.60962(16) 0.44780(14) 0.34093(17) 0.0491(11) Uani 1 1 d . . . . .
H57 H 0.598278 0.451612 0.306114 0.059 Uiso 1 1 calc R . . . .
C58 C 0.58989(13) 0.44225(12) 0.39366(16) 0.0354(8) Uani 1 1 d . . . . .
H58 H 0.564697 0.441611 0.394759 0.042 Uiso 1 1 calc R . . . .
C59 C 0.57426(12) 0.48998(11) 0.49037(14) 0.0281(7) Uani 1 1 d . . . . .
C60 C 0.61107(13) 0.52267(12) 0.47530(16) 0.0344(8) Uani 1 1 d . . . . .
H60 H 0.635693 0.524685 0.488108 0.041 Uiso 1 1 calc R . . . .
C61 C 0.61102(15) 0.55303(13) 0.44027(18) 0.0427(10) Uani 1 1 d . . . . .
H61 H 0.635923 0.576009 0.429232 0.051 Uiso 1 1 calc R . . . .
C62 C 0.57514(16) 0.54957(14) 0.42201(17) 0.0455(11) Uani 1 1 d . . . . .
H62 H 0.575353 0.570185 0.398409 0.055 Uiso 1 1 calc R . . . .
C63 C 0.53893(15) 0.51647(15) 0.43768(17) 0.0440(10) Uani 1 1 d . . . . .
H63 H 0.514320 0.514507 0.424911 0.053 Uiso 1 1 calc R . . . .
C64 C 0.53780(13) 0.48569(13) 0.47207(15) 0.0357(8) Uani 1 1 d . . . . .
H64 H 0.512833 0.462586 0.482543 0.043 Uiso 1 1 calc R . . . .
C65 C 0.41737(13) 0.30336(15) 0.82039(19) 0.0457(10) Uani 1 1 d . . . . .
C66 C 0.40511(15) 0.28572(15) 0.88078(19) 0.0503(11) Uani 1 1 d . . . . .
H66A H 0.427064 0.283079 0.898480 0.075 Uiso 1 1 calc GR . . . .
H66B H 0.380724 0.259006 0.878238 0.075 Uiso 1 1 calc GR . . . .
H66C H 0.399527 0.303571 0.905012 0.075 Uiso 1 1 calc GR . . . .
C67 C 0.43646(14) 0.35936(15) 0.55674(17) 0.0426(10) Uani 1 1 d . . . . .
C68 C 0.40226(18) 0.3555(2) 0.5188(2) 0.0659(16) Uani 1 1 d . . . . .
H68A H 0.410716 0.381241 0.498826 0.099 Uiso 1 1 calc GR . . . .
H68B H 0.378618 0.348611 0.543406 0.099 Uiso 1 1 calc GR . . . .
H68C H 0.395244 0.334158 0.489660 0.099 Uiso 1 1 calc GR . . . .

loop_
_atom_site_aniso_label
_atom_site_aniso_U_11
_atom_site_aniso_U_22
_atom_site_aniso_U_33
_atom_site_aniso_U_23
_atom_site_aniso_U_13
_atom_site_aniso_U_12
Ni1 0.0300(3) 0.0465(3) 0.0188(2) 0.00236(18) 0.00020(17) 0.0236(2)
Ni2 0.0314(2) 0.0380(3) 0.0180(2) 0.00150(17) -0.00248(17) 0.0221(2)
O1 0.0315(13) 0.0398(14) 0.0184(11) 0.0020(10) -0.0017(9) 0.0226(11)
O2 0.0402(14) 0.0439(15) 0.0176(11) 0.0012(10) 0.0002(10) 0.0303(13)
O3 0.0326(14) 0.0524(17) 0.0260(13) 0.0056(12) 0.0035(10) 0.0221(13)
O4 0.067(2) 0.085(3) 0.049(2) 0.0071(19) -0.0137(18) 0.011(2)
O5 0.0370(16) 0.081(2) 0.0296(15) 0.0049(14) -0.0017(12) 0.0307(16)
O6 0.0381(16) 0.075(2) 0.0322(15) -0.0056(14) -0.0069(12) 0.0351(16)
O7 0.061(2) 0.0579(18) 0.0237(13) -0.0033(12) -0.0077(12) 0.0434(17)
N1 0.0270(15) 0.0311(15) 0.0206(13) 0.0000(11) -0.0029(11) 0.0138(13)
N2 0.0357(16) 0.0347(16) 0.0237(14) -0.0024(12) -0.0053(12) 0.0206(14)
N3 0.0324(15) 0.0352(16) 0.0194(13) 0.0033(11) 0.0006(11) 0.0215(14)
N4 0.0340(16) 0.0306(15) 0.0190(13) 0.0042(11) 0.0007(11) 0.0218(13)
N5 0.0304(15) 0.0339(16) 0.0203(13) -0.0019(11) -0.0031(11) 0.0187(13)
N6 0.0460(19) 0.063(2) 0.0211(15) 0.0030(14) 0.0012(13) 0.0405(18)
C1 0.0246(16) 0.0273(17) 0.0214(15) 0.0062(13) 0.0012(12) 0.0132(14)
C2 0.0281(17) 0.0282(17) 0.0194(15) 0.0039(13) -0.0010(13) 0.0121(14)
C3 0.0275(17) 0.0267(17) 0.0248(16) 0.0044(13) 0.0015(13) 0.0110(14)
C4 0.0257(17) 0.0321(18) 0.0277(17) 0.0083(14) 0.0020(13) 0.0149(15)
C5 0.0253(17) 0.0331(18) 0.0219(16) 0.0048(13) -0.0026(13) 0.0132(15)
C6 0.0264(17) 0.0283(17) 0.0211(15) 0.0040(13) -0.0005(13) 0.0127(14)
C7 0.0321(18) 0.0349(19) 0.0204(16) 0.0024(14) -0.0032(13) 0.0170(16)
C8 0.042(2) 0.048(2) 0.0218(17) -0.0062(15) -0.0046(15) 0.0294(19)
C9 0.051(2) 0.055(3) 0.0275(18) -0.0052(17) -0.0060(17) 0.038(2)
C10 0.055(3) 0.072(3) 0.0227(18) 0.0061(18) 0.0078(17) 0.052(2)
C11 0.049(2) 0.057(3) 0.0260(18) 0.0010(17) -0.0023(16) 0.044(2)
C12 0.038(2) 0.042(2) 0.0213(16) 0.0012(14) -0.0021(14) 0.0300(18)
C13 0.046(2) 0.040(2) 0.0161(15) 0.0002(14) -0.0023(14) 0.0329(18)
C14 0.051(2) 0.038(2) 0.0222(17) 0.0014(15) -0.0003(15) 0.0309(19)
C15 0.065(3) 0.045(2) 0.0270(19) -0.0036(16) -0.0021(18) 0.039(2)
C16 0.069(3) 0.057(3) 0.0247(18) 0.0005(17) -0.0003(18) 0.052(2)
C17 0.0302(18) 0.036(2) 0.0249(17) -0.0053(14) -0.0055(14) 0.0167(16)
C18 0.043(2) 0.040(2) 0.0286(19) 0.0017(16) -0.0023(16) 0.0212(18)
C19 0.040(2) 0.046(2) 0.0247(18) 0.0054(16) -0.0073(15) 0.0183(19)
C20 0.035(2) 0.044(2) 0.031(2) 0.0057(17) -0.0116(16) 0.0106(18)
C21 0.032(2) 0.038(2) 0.033(2) 0.0092(16) -0.0052(16) 0.0084(17)
C22 0.0253(17) 0.039(2) 0.0221(16) 0.0019(14) 0.0004(13) 0.0154(15)
C23 0.0281(18) 0.037(2) 0.0219(16) -0.0010(14) -0.0022(13) 0.0155(16)
C24 0.038(2) 0.0347(19) 0.0228(17) -0.0015(14) -0.0044(14) 0.0176(17)
C25 0.057(3) 0.039(2) 0.0281(19) -0.0076(16) -0.0158(18) 0.026(2)
C26 0.075(3) 0.065(3) 0.032(2) -0.013(2) -0.013(2) 0.043(3)
C27 0.113(5) 0.083(4) 0.048(3) -0.032(3) -0.029(3) 0.064(4)
C28 0.117(5) 0.072(4) 0.061(3) -0.040(3) -0.057(4) 0.066(4)
C29 0.072(4) 0.042(3) 0.075(4) -0.012(2) -0.040(3) 0.021(3)
C30 0.052(3) 0.043(3) 0.054(3) -0.011(2) -0.020(2) 0.016(2)
C31 0.040(2) 0.0336(19) 0.0218(16) -0.0025(14) -0.0067(15) 0.0179(17)
C32 0.052(3) 0.047(2) 0.033(2) -0.0019(17) 0.0018(18) 0.031(2)
C33 0.079(3) 0.064(3) 0.039(2) -0.010(2) -0.009(2) 0.053(3)
C34 0.101(4) 0.044(3) 0.035(2) -0.0064(19) -0.015(2) 0.042(3)
C35 0.088(4) 0.043(2) 0.029(2) 0.0040(18) 0.009(2) 0.029(3)
C36 0.051(2) 0.038(2) 0.0281(19) -0.0001(16) 0.0032(17) 0.0209(19)
C37 0.0278(17) 0.0319(18) 0.0189(15) -0.0013(13) -0.0006(13) 0.0166(15)
C38 0.037(2) 0.040(2) 0.036(2) 0.0085(16) -0.0014(16) 0.0240(18)
C39 0.0331(19) 0.0333(19) 0.0219(16) 0.0041(14) 0.0008(14) 0.0171(16)
C40 0.032(2) 0.046(2) 0.037(2) 0.0024(17) -0.0054(16) 0.0180(18)
C41 0.041(4) 0.054(6) 0.024(3) -0.006(3) 0.003(3) 0.029(4)
C41A 0.041(4) 0.054(6) 0.024(3) -0.006(3) 0.003(3) 0.029(4)
C42 0.086(5) 0.086(5) 0.044(3) 0.020(3) 0.028(3) 0.065(4)
C42A 0.086(5) 0.086(5) 0.044(3) 0.020(3) 0.028(3) 0.065(4)
C43 0.095(4) 0.050(3) 0.048(3) 0.002(2) 0.013(3) 0.049(3)
C44 0.0351(19) 0.0356(19) 0.0200(15) -0.0026(13) -0.0014(13) 0.0251(16)
C45 0.0295(17) 0.0339(18) 0.0179(15) -0.0031(13) -0.0029(12) 0.0208(15)
C46 0.0270(17) 0.0278(17) 0.0244(16) 0.0022(13) 0.0016(13) 0.0152(15)
C47 0.0305(18) 0.0362(19) 0.0293(18) 0.0072(15) 0.0057(14) 0.0208(16)
C48 0.0294(19) 0.040(2) 0.044(2) 0.0150(17) 0.0082(16) 0.0213(17)
C49 0.040(2) 0.036(2) 0.063(3) 0.0033(19) 0.002(2) 0.0268(19)
C50 0.056(3) 0.046(2) 0.051(3) -0.018(2) -0.012(2) 0.036(2)
C51 0.048(2) 0.042(2) 0.035(2) -0.0091(17) -0.0083(17) 0.030(2)
C52 0.0307(18) 0.0332(18) 0.0200(15) -0.0020(13) -0.0024(13) 0.0213(15)
C53 0.0365(19) 0.0305(18) 0.0215(16) -0.0008(13) 0.0028(14) 0.0198(16)
C54 0.046(2) 0.063(3) 0.0290(19) -0.0001(18) 0.0032(17) 0.037(2)
C55 0.060(3) 0.078(3) 0.041(2) 0.007(2) 0.023(2) 0.045(3)
C56 0.082(4) 0.069(3) 0.030(2) 0.009(2) 0.023(2) 0.043(3)
C57 0.083(3) 0.054(3) 0.0187(18) 0.0028(17) 0.0021(19) 0.041(3)
C58 0.046(2) 0.040(2) 0.0256(18) -0.0036(15) -0.0033(16) 0.0255(19)
C59 0.045(2) 0.0355(19) 0.0157(15) 0.0024(13) 0.0004(14) 0.0290(17)
C60 0.046(2) 0.039(2) 0.0274(18) 0.0011(15) 0.0038(16) 0.0276(19)
C61 0.060(3) 0.039(2) 0.034(2) 0.0083(17) 0.0144(19) 0.028(2)
C62 0.078(3) 0.054(3) 0.0280(19) 0.0127(18) 0.014(2) 0.051(3)
C63 0.063(3) 0.069(3) 0.0260(19) 0.0026(19) -0.0020(18) 0.053(3)
C64 0.041(2) 0.054(2) 0.0228(17) 0.0019(16) 0.0001(15) 0.031(2)
C65 0.039(2) 0.059(3) 0.035(2) 0.0053(19) 0.0013(17) 0.021(2)
C66 0.047(3) 0.057(3) 0.037(2) 0.009(2) 0.0062(19) 0.019(2)
C67 0.051(3) 0.068(3) 0.030(2) -0.0125(19) -0.0104(18) 0.046(3)
C68 0.077(4) 0.112(5) 0.048(3) -0.015(3) -0.026(3) 0.077(4)

loop_
_atom_type_symbol
_atom_type_description
_atom_type_scat_dispersion_real
_atom_type_scat_dispersion_imag
_atom_type_scat_source
C C 0.0033 0.0016 'International Tables Vol C Tables 4.2.6.8 and 6.1.1.4'
H H 0.0000 0.0000 'International Tables Vol C Tables 4.2.6.8 and 6.1.1.4'
N N 0.0061 0.0033 'International Tables Vol C Tables 4.2.6.8 and 6.1.1.4'
Ni Ni 0.3393 1.1124 'International Tables Vol C Tables 4.2.6.8 and 6.1.1.4'
O O 0.0106 0.0060 'International Tables Vol C Tables 4.2.6.8 and 6.1.1.4'

loop_
_geom_angle_atom_site_label_1
_geom_angle_atom_site_label_2
_geom_angle_atom_site_label_3
_geom_angle
_geom_angle_site_symmetry_1
_geom_angle_site_symmetry_3
_geom_angle_publ_flag
O1 Ni1 Ni2 39.76(6) . . ?
O1 Ni1 O2 77.28(9) . . ?
O1 Ni1 O3 97.97(11) . . ?
O1 Ni1 O5 93.83(11) . . ?
O1 Ni1 N5 88.05(10) . . ?
O1 Ni1 N6 165.84(12) . . ?
O2 Ni1 Ni2 38.93(7) . . ?
O2 Ni1 O3 168.89(11) . . ?
O2 Ni1 O5 84.14(11) . . ?
O2 Ni1 N5 99.84(11) . . ?
O2 Ni1 N6 92.09(11) . . ?
O3 Ni1 Ni2 133.65(8) . . ?
O3 Ni1 O5 86.19(12) . . ?
O3 Ni1 N5 89.94(11) . . ?
O3 Ni1 N6 94.08(12) . . ?
O5 Ni1 Ni2 80.66(8) . . ?
O5 Ni1 N5 175.90(12) . . ?
O5 Ni1 N6 94.36(13) . . ?
N5 Ni1 Ni2 103.04(8) . . ?
N5 Ni1 N6 84.55(12) . . ?
N6 Ni1 Ni2 130.94(9) . . ?
O1 Ni2 Ni1 39.79(7) . . ?
O1 Ni2 O6 97.64(11) . . ?
O1 Ni2 O7 154.35(11) . . ?
O1 Ni2 N1 87.75(10) . . ?
O1 Ni2 N3 112.05(10) . . ?
O2 Ni2 Ni1 39.89(7) . . ?
O2 Ni2 O1 78.25(10) . . ?
O2 Ni2 O6 91.65(11) . . ?
O2 Ni2 O7 87.79(10) . . ?
O2 Ni2 N1 165.72(11) . . ?
O2 Ni2 N3 87.08(11) . . ?
O6 Ni2 Ni1 87.81(8) . . ?
O6 Ni2 N3 149.29(11) . . ?
O7 Ni2 Ni1 119.90(8) . . ?
O7 Ni2 O6 61.00(12) . . ?
O7 Ni2 N3 88.30(12) . . ?
N1 Ni2 Ni1 125.83(8) . . ?
N1 Ni2 O6 87.38(12) . . ?
N1 Ni2 O7 104.09(11) . . ?
N1 Ni2 N3 100.96(11) . . ?
N3 Ni2 Ni1 109.77(8) . . ?
Ni2 O1 Ni1 100.45(10) . . ?
C1 O1 Ni1 127.6(2) . . ?
C1 O1 Ni2 119.5(2) . . ?
Ni2 O2 Ni1 101.18(11) . . ?
C12 O2 Ni1 125.8(2) . . ?
C12 O2 Ni2 128.8(2) . . ?
C65 O3 Ni1 130.9(3) . . ?
C67 O6 Ni2 88.0(3) . . ?
C67 O7 Ni2 90.4(2) . . ?
C23 N1 Ni2 132.3(2) . . ?
C37 N1 Ni2 117.6(2) . . ?
C37 N1 C23 106.2(3) . . ?
C24 N2 C31 122.8(3) . . ?
C37 N2 C24 107.9(3) . . ?
C37 N2 C31 129.3(3) . . ?
C44 N3 Ni2 108.4(2) . . ?
C44 N3 C45 106.3(3) . . ?
C45 N3 Ni2 120.4(2) . . ?
C44 N4 C52 108.2(3) . . ?
C44 N4 C59 127.8(3) . . ?
C52 N4 C59 123.3(3) . . ?
C7 N5 Ni1 107.3(2) . . ?
C8 N5 Ni1 102.8(2) . . ?
C8 N5 C7 108.7(3) . . ?
C8 N5 C39 112.7(3) . . ?
C39 N5 Ni1 114.1(2) . . ?
C39 N5 C7 110.8(3) . . ?
C9 N6 Ni1 106.4(2) . . ?
C9 N6 C10 111.6(4) . . ?
C9 N6 C41 113.3(6) . . ?
C10 N6 Ni1 107.2(2) . . ?
C10 N6 C41 109.6(5) . . ?
C41 N6 Ni1 108.5(5) . . ?
C41A N6 Ni1 124.4(12) . . ?
C41A N6 C9 100.0(8) . . ?
C41A N6 C10 107.1(13) . . ?
O1 C1 C2 119.1(3) . . ?
O1 C1 C6 123.3(3) . . ?
C2 C1 C6 117.6(3) . . ?
C1 C2 C37 120.0(3) . . ?
C3 C2 C1 120.7(3) . . ?
C3 C2 C37 119.2(3) . . ?
C2 C3 C4 121.7(3) . . ?
C3 C4 C38 120.4(3) . . ?
C5 C4 C3 117.4(3) . . ?
C5 C4 C38 122.2(3) . . ?
C4 C5 C6 123.0(3) . . ?
C1 C6 C7 123.4(3) . . ?
C5 C6 C1 119.6(3) . . ?
C5 C6 C7 117.0(3) . . ?
N5 C7 C6 114.5(3) . . ?
N5 C8 C9 109.6(3) . . ?
N6 C9 C8 109.8(3) . . ?
C11 C10 N6 114.5(3) . . ?
C12 C11 C10 120.6(4) . . ?
C16 C11 C10 119.6(4) . . ?
C16 C11 C12 119.7(4) . . ?
O2 C12 C11 118.8(3) . . ?
O2 C12 C13 122.9(3) . . ?
C11 C12 C13 118.3(4) . . ?
C12 C13 C44 120.9(3) . . ?
C14 C13 C12 119.6(3) . . ?
C14 C13 C44 119.3(3) . . ?
C15 C14 C13 122.2(4) . . ?
C14 C15 C16 117.4(4) . . ?
C14 C15 C43 120.9(4) . . ?
C16 C15 C43 121.7(4) . . ?
C15 C16 C11 122.6(4) . . ?
C22 C17 C18 121.1(3) . . ?
C19 C18 C17 119.6(4) . . ?
C20 C19 C18 120.1(4) . . ?
C19 C20 C21 120.0(4) . . ?
C20 C21 C22 121.2(4) . . ?
C17 C22 C21 117.9(3) . . ?
C17 C22 C23 122.2(3) . . ?
C21 C22 C23 119.9(3) . . ?
N1 C23 C22 124.2(3) . . ?
C24 C23 N1 109.3(3) . . ?
C24 C23 C22 126.4(3) . . ?
N2 C24 C25 119.7(3) . . ?
C23 C24 N2 106.5(3) . . ?
C23 C24 C25 133.8(3) . . ?
C26 C25 C24 119.6(4) . . ?
C30 C25 C24 120.6(4) . . ?
C30 C25 C26 119.6(4) . . ?
C27 C26 C25 120.5(6) . . ?
C28 C27 C26 119.7(6) . . ?
C27 C28 C29 121.1(5) . . ?
C28 C29 C30 119.9(6) . . ?
C25 C30 C29 119.2(5) . . ?
C32 C31 N2 118.5(3) . . ?
C32 C31 C36 121.4(4) . . ?
C36 C31 N2 120.0(4) . . ?
C33 C32 C31 119.7(4) . . ?
C34 C33 C32 120.0(4) . . ?
C33 C34 C35 119.7(4) . . ?
C34 C35 C36 121.4(4) . . ?
C31 C36 C35 117.8(4) . . ?
N1 C37 N2 110.2(3) . . ?
N1 C37 C2 126.9(3) . . ?
N2 C37 C2 122.7(3) . . ?
N5 C39 C40 116.0(3) . . ?
N6 C41 C42 116.4(8) . . ?
N6 C41A C42A 108.7(13) . . ?
N3 C44 N4 109.7(3) . . ?
N3 C44 C13 127.1(3) . . ?
N4 C44 C13 123.0(3) . . ?
N3 C45 C46 123.4(3) . . ?
C52 C45 N3 110.3(3) . . ?
C52 C45 C46 126.2(3) . . ?
C47 C46 C45 121.3(3) . . ?
C47 C46 C51 118.6(3) . . ?
C51 C46 C45 120.0(3) . . ?
C46 C47 C48 120.2(4) . . ?
C49 C48 C47 120.6(4) . . ?
C50 C49 C48 119.6(4) . . ?
C49 C50 C51 120.5(4) . . ?
C50 C51 C46 120.5(4) . . ?
N4 C52 C53 123.3(3) . . ?
C45 C52 N4 105.4(3) . . ?
C45 C52 C53 131.3(3) . . ?
C54 C53 C52 120.2(3) . . ?
C54 C53 C58 118.6(3) . . ?
C58 C53 C52 121.2(3) . . ?
C53 C54 C55 120.2(4) . . ?
C56 C55 C54 120.5(4) . . ?
C55 C56 C57 119.8(4) . . ?
C56 C57 C58 120.3(4) . . ?
C57 C58 C53 120.6(4) . . ?
C60 C59 N4 119.0(3) . . ?
C60 C59 C64 122.9(3) . . ?
C64 C59 N4 118.0(3) . . ?
C59 C60 C61 117.8(4) . . ?
C62 C61 C60 120.3(4) . . ?
C61 C62 C63 120.4(4) . . ?
C62 C63 C64 120.9(4) . . ?
C59 C64 C63 117.7(4) . . ?
O3 C65 C66 117.0(4) . . ?
O4 C65 O3 125.4(4) . . ?
O4 C65 C66 117.6(4) . . ?
O6 C67 C68 119.2(5) . . ?
O7 C67 O6 120.6(4) . . ?
O7 C67 C68 120.1(4) . . ?

loop_
_geom_bond_atom_site_label_1
_geom_bond_atom_site_label_2
_geom_bond_distance
_geom_bond_site_symmetry_2
_geom_bond_publ_flag
Ni1 Ni2 3.1429(6) . ?
Ni1 O1 2.045(2) . ?
Ni1 O2 2.055(2) . ?
Ni1 O3 2.079(3) . ?
Ni1 O5 2.091(3) . ?
Ni1 N5 2.117(3) . ?
Ni1 N6 2.135(3) . ?
Ni2 O1 2.044(2) . ?
Ni2 O2 2.013(2) . ?
Ni2 O6 2.173(3) . ?
Ni2 O7 2.129(3) . ?
Ni2 N1 2.097(3) . ?
Ni2 N3 2.180(3) . ?
O1 C1 1.332(4) . ?
O2 C12 1.317(5) . ?
O3 C65 1.276(5) . ?
O4 C65 1.258(6) . ?
O6 C67 1.263(6) . ?
O7 C67 1.250(6) . ?
N1 C23 1.402(4) . ?
N1 C37 1.339(4) . ?
N2 C24 1.388(4) . ?
N2 C31 1.434(5) . ?
N2 C37 1.363(5) . ?
N3 C44 1.337(5) . ?
N3 C45 1.392(4) . ?
N4 C44 1.374(4) . ?
N4 C52 1.392(4) . ?
N4 C59 1.452(4) . ?
N5 C7 1.493(4) . ?
N5 C8 1.486(4) . ?
N5 C39 1.489(5) . ?
N6 C9 1.483(5) . ?
N6 C10 1.505(5) . ?
N6 C41 1.505(7) . ?
N6 C41A 1.477(14) . ?
C1 C2 1.409(5) . ?
C1 C6 1.421(5) . ?
C2 C3 1.390(5) . ?
C2 C37 1.471(5) . ?
C3 C4 1.391(5) . ?
C4 C5 1.382(5) . ?
C4 C38 1.509(5) . ?
C5 C6 1.386(5) . ?
C6 C7 1.511(5) . ?
C8 C9 1.517(5) . ?
C10 C11 1.505(6) . ?
C11 C12 1.413(5) . ?
C11 C16 1.393(6) . ?
C12 C13 1.421(5) . ?
C13 C14 1.399(5) . ?
C13 C44 1.469(5) . ?
C14 C15 1.390(5) . ?
C15 C16 1.392(6) . ?
C15 C43 1.511(6) . ?
C17 C18 1.389(5) . ?
C17 C22 1.388(5) . ?
C18 C19 1.386(6) . ?
C19 C20 1.373(6) . ?
C20 C21 1.381(5) . ?
C21 C22 1.395(5) . ?
C22 C23 1.479(5) . ?
C23 C24 1.359(5) . ?
C24 C25 1.478(5) . ?
C25 C26 1.393(6) . ?
C25 C30 1.379(7) . ?
C26 C27 1.384(7) . ?
C27 C28 1.358(10) . ?
C28 C29 1.371(9) . ?
C29 C30 1.407(7) . ?
C31 C32 1.385(6) . ?
C31 C36 1.386(5) . ?
C32 C33 1.381(6) . ?
C33 C34 1.376(8) . ?
C34 C35 1.386(7) . ?
C35 C36 1.388(6) . ?
C39 C40 1.513(5) . ?
C41 C42 1.552(12) . ?
C41A C42A 1.547(17) . ?
C45 C46 1.477(5) . ?
C45 C52 1.363(5) . ?
C46 C47 1.380(5) . ?
C46 C51 1.398(5) . ?
C47 C48 1.396(5) . ?
C48 C49 1.373(6) . ?
C49 C50 1.372(6) . ?
C50 C51 1.383(6) . ?
C52 C53 1.478(5) . ?
C53 C54 1.378(5) . ?
C53 C58 1.394(5) . ?
C54 C55 1.400(6) . ?
C55 C56 1.362(7) . ?
C56 C57 1.377(7) . ?
C57 C58 1.378(6) . ?
C59 C60 1.377(6) . ?
C59 C64 1.382(5) . ?
C60 C61 1.408(5) . ?
C61 C62 1.373(7) . ?
C62 C63 1.374(7) . ?
C63 C64 1.396(6) . ?
C65 C66 1.502(6) . ?
C67 C68 1.511(6) . ?
